data_1553086
loop_
_publ_author_name
'Farrell, Jeffrey M.'
'Posaratnanathan, Roy T.'
'Stephan, Douglas W.'

_publ_section_title
;
 A family of N-heterocyclic carbene-stabilized borenium ions for
 metal-free imine hydrogenation catalysis.
;
_journal_issue 3
_journal_name_full 'Chemical science'
_journal_page_first 2010
_journal_page_last 2015
_journal_paper_doi 10.1039/c4sc03675a
_journal_volume 6
_journal_year 2015
_chemical_formula_sum 'C18 H25 B N2'
_chemical_formula_weight 280.21
_space_group_IT_number 4
_space_group_name_Hall 'P 2yb'
_space_group_name_H-M_alt 'P 1 21 1'
_symmetry_cell_setting monoclinic
_symmetry_space_group_name_H-M 'P 1 21 1'
_atom_sites_solution_hydrogens geom
_atom_sites_solution_primary direct
_atom_sites_solution_secondary difmap
_audit_creation_method SHELXL-97
_audit_update_record
;
2014-11-23 deposited with the CCDC.
2015-01-26 downloaded from the CCDC.
;
_cell_angle_alpha 90.00
_cell_angle_beta 93.645(6)
_cell_angle_gamma 90.00
_cell_formula_units_Z 2
_cell_length_a 8.4021(11)
_cell_length_b 10.0498(13)
_cell_length_c 9.2882(10)
_cell_measurement_reflns_used 4626
_cell_measurement_temperature 150(2)
_cell_measurement_theta_max 27.41
_cell_measurement_theta_min 2.20
_cell_volume 782.70(17)
_computing_cell_refinement 'Bruker SAINT'
_computing_data_collection 'Bruker APEX2'
_computing_data_reduction 'Bruker SAINT'
_computing_molecular_graphics 'Bruker SHELXTL'
_computing_publication_material 'Bruker SHELXTL'
_computing_structure_refinement 'SHELXL-97 (Sheldrick, 2008)'
_computing_structure_solution 'SHELXS-97 (Sheldrick, 2008)'
_diffrn_ambient_temperature 150(2)
_diffrn_measured_fraction_theta_full 1.000
_diffrn_measured_fraction_theta_max 1.000
_diffrn_measurement_device_type 'Bruker APEX-II CCD'
_diffrn_measurement_method '\f and \w scans'
_diffrn_radiation_monochromator graphite
_diffrn_radiation_source 'fine-focus sealed tube'
_diffrn_radiation_type MoK\a
_diffrn_radiation_wavelength 0.71073
_diffrn_reflns_av_R_equivalents 0.0180
_diffrn_reflns_av_sigmaI/netI 0.0256
_diffrn_reflns_limit_h_max 9
_diffrn_reflns_limit_h_min -9
_diffrn_reflns_limit_k_max 11
_diffrn_reflns_limit_k_min -11
_diffrn_reflns_limit_l_max 10
_diffrn_reflns_limit_l_min -11
_diffrn_reflns_number 5875
_diffrn_reflns_theta_full 25.00
_diffrn_reflns_theta_max 25.00
_diffrn_reflns_theta_min 2.20
_exptl_absorpt_coefficient_mu 0.069
_exptl_absorpt_correction_T_max 0.9864
_exptl_absorpt_correction_T_min 0.9797
_exptl_absorpt_correction_type multi-scan
_exptl_absorpt_process_details sadabs
_exptl_crystal_colour colourless
_exptl_crystal_density_diffrn 1.189
_exptl_crystal_density_method 'not measured'
_exptl_crystal_description BLOCK
_exptl_crystal_F_000 304
_exptl_crystal_size_max 0.30
_exptl_crystal_size_mid 0.20
_exptl_crystal_size_min 0.20
_refine_diff_density_max 0.553
_refine_diff_density_min -0.228
_refine_diff_density_rms 0.041
_refine_ls_abs_structure_details 'Flack H D (1983), Acta Cryst. A39, 876-881'
_refine_ls_extinction_method none
_refine_ls_goodness_of_fit_ref 1.037
_refine_ls_hydrogen_treatment constr
_refine_ls_matrix_type full
_refine_ls_number_parameters 190
_refine_ls_number_reflns 2760
_refine_ls_number_restraints 1
_refine_ls_restrained_S_all 1.037
_refine_ls_R_factor_all 0.0434
_refine_ls_R_factor_gt 0.0401
_refine_ls_shift/su_max 0.000
_refine_ls_shift/su_mean 0.000
_refine_ls_structure_factor_coef Fsqd
_refine_ls_weighting_details 'calc w=1/[\s^2^(Fo^2^)+(0.0572P)^2^+0.3365P] where P=(Fo^2^+2Fc^2^)/3'
_refine_ls_weighting_scheme calc
_refine_ls_wR_factor_gt 0.1031
_refine_ls_wR_factor_ref 0.1063
_reflns_number_gt 2597
_reflns_number_total 2760
_reflns_threshold_expression >2sigma(I)
_cod_data_source_file c4sc03675a2.cif
_cod_data_source_block rp004_0m
_cod_depositor_comments
;
The following automatic conversions were performed:

data item '_symmetry_cell_setting' value 'Monoclinic' was changed to
'monoclinic' in accordance with the
/home/saulius/struct/COD-crude-data/automatic-downloads/DataCite-retrospective/RSC/depositions/lib/dictionaries/cif_core.dic
dictionary named 'cif_core.dic' version 2.4.2 last updated on
2011-04-26.

Automatic conversion script
Id: cif_fix_values 6909 2019-04-08 15:41:33Z antanas 
;
_cod_original_sg_symbol_H-M P2(1)
_cod_database_code 1553086

loop_
_symmetry_equiv_pos_as_xyz
'x, y, z'
'-x, y+1/2, -z'

loop_
_atom_site_label
_atom_site_type_symbol
_atom_site_fract_x
_atom_site_fract_y
_atom_site_fract_z
_atom_site_U_iso_or_equiv
_atom_site_adp_type
_atom_site_occupancy
_atom_site_symmetry_multiplicity
_atom_site_calc_flag
_atom_site_refinement_flags
N2 N 0.37739(19) 0.61386(17) 0.92930(17) 0.0186(4) Uani 1 1 d .
N1 N 0.3070(2) 0.48905(19) 1.10075(17) 0.0204(4) Uani 1 1 d .
C8 C 0.4516(3) 0.7832(2) 0.5256(2) 0.0284(5) Uani 1 1 d .
H8A H 0.4678 0.8214 0.4341 0.034 Uiso 1 1 calc R
C9 C 0.5336(3) 0.6692(2) 0.5691(2) 0.0263(5) Uani 1 1 d .
H9A H 0.6066 0.6300 0.5076 0.032 Uiso 1 1 calc R
C10 C 0.5098(2) 0.6119(2) 0.7021(2) 0.0227(4) Uani 1 1 d .
H10A H 0.5661 0.5337 0.7322 0.027 Uiso 1 1 calc R
C5 C 0.4027(2) 0.6706(2) 0.7902(2) 0.0183(4) Uani 1 1 d .
C1 C 0.2965(2) 0.4991(2) 0.9551(2) 0.0168(4) Uani 1 1 d .
C11 C 0.1387(2) 0.2605(2) 0.8717(2) 0.0198(4) Uani 1 1 d .
H11A H 0.2043 0.2151 0.9508 0.024 Uiso 1 1 calc R
C12 C -0.0312(2) 0.2859(2) 0.9226(2) 0.0260(5) Uani 1 1 d .
H12A H -0.1078 0.2289 0.8656 0.031 Uiso 1 1 calc R
H12B H -0.0333 0.2589 1.0249 0.031 Uiso 1 1 calc R
C13 C -0.0857(3) 0.4287(3) 0.9085(3) 0.0369(6) Uani 1 1 d .
H13A H -0.0281 0.4817 0.9851 0.044 Uiso 1 1 calc R
H13B H -0.2007 0.4326 0.9256 0.044 Uiso 1 1 calc R
C7 C 0.3456(3) 0.8421(2) 0.6151(2) 0.0286(5) Uani 1 1 d .
H7A H 0.2897 0.9205 0.5850 0.034 Uiso 1 1 calc R
C6 C 0.3216(3) 0.7860(2) 0.7486(2) 0.0248(5) Uani 1 1 d .
H6A H 0.2502 0.8262 0.8109 0.030 Uiso 1 1 calc R
C3 C 0.4380(2) 0.6720(2) 1.0570(2) 0.0253(5) Uani 1 1 d .
H3A H 0.4987 0.7516 1.0667 0.030 Uiso 1 1 calc R
C2 C 0.3936(3) 0.5934(2) 1.1635(2) 0.0279(5) Uani 1 1 d .
H2A H 0.4172 0.6068 1.2638 0.034 Uiso 1 1 calc R
C4 C 0.2340(3) 0.3871(2) 1.1885(2) 0.0290(5) Uani 1 1 d .
H4A H 0.1779 0.3221 1.1250 0.043 Uiso 1 1 calc R
H4B H 0.1580 0.4293 1.2501 0.043 Uiso 1 1 calc R
H4C H 0.3172 0.3419 1.2489 0.043 Uiso 1 1 calc R
C14 C -0.0605(2) 0.4938(2) 0.7628(2) 0.0247(5) Uani 1 1 d .
H14A H -0.0763 0.5910 0.7718 0.030 Uiso 1 1 calc R
H14B H -0.1428 0.4601 0.6909 0.030 Uiso 1 1 calc R
C15 C 0.1068(2) 0.4685(2) 0.7051(2) 0.0181(4) Uani 1 1 d .
H15A H 0.1531 0.5556 0.6768 0.022 Uiso 1 1 calc R
C16 C 0.0961(3) 0.3756(2) 0.5722(2) 0.0226(5) Uani 1 1 d .
H16A H 0.0212 0.4150 0.4973 0.027 Uiso 1 1 calc R
H16B H 0.2023 0.3707 0.5322 0.027 Uiso 1 1 calc R
C17 C 0.0405(3) 0.2344(2) 0.6052(2) 0.0279(5) Uani 1 1 d .
H17A H 0.0536 0.1777 0.5196 0.033 Uiso 1 1 calc R
H17B H -0.0745 0.2369 0.6225 0.033 Uiso 1 1 calc R
C18 C 0.1313(3) 0.1711(2) 0.7362(2) 0.0262(5) Uani 1 1 d .
H18A H 0.2414 0.1506 0.7110 0.031 Uiso 1 1 calc R
H18B H 0.0791 0.0860 0.7590 0.031 Uiso 1 1 calc R
B1 B 0.2290(3) 0.3980(2) 0.8274(2) 0.0160(4) Uani 1 1 d .
H1 H 0.3241 0.3695 0.7758 0.019 Uiso 1 1 calc R

loop_
_atom_site_aniso_label
_atom_site_aniso_U_11
_atom_site_aniso_U_22
_atom_site_aniso_U_33
_atom_site_aniso_U_23
_atom_site_aniso_U_13
_atom_site_aniso_U_12
N2 0.0168(8) 0.0207(9) 0.0182(8) -0.0035(7) 0.0011(6) -0.0013(7)
N1 0.0196(8) 0.0258(9) 0.0155(8) 0.0014(7) -0.0017(6) 0.0050(8)
C8 0.0353(13) 0.0254(12) 0.0247(12) 0.0017(9) 0.0026(9) -0.0100(10)
C9 0.0323(12) 0.0224(11) 0.0254(11) -0.0078(9) 0.0101(9) -0.0065(10)
C10 0.0206(10) 0.0187(10) 0.0294(11) -0.0033(9) 0.0056(8) -0.0026(9)
C5 0.0157(9) 0.0174(10) 0.0220(10) -0.0040(8) 0.0020(7) -0.0071(8)
C1 0.0120(9) 0.0203(10) 0.0183(9) 0.0026(8) 0.0022(7) 0.0034(8)
C11 0.0199(10) 0.0174(10) 0.0222(10) 0.0021(8) 0.0022(8) -0.0005(8)
C12 0.0201(11) 0.0299(13) 0.0285(12) 0.0046(9) 0.0062(9) -0.0043(9)
C13 0.0284(12) 0.0380(14) 0.0456(14) 0.0033(12) 0.0130(11) 0.0057(11)
C7 0.0281(12) 0.0211(12) 0.0365(13) 0.0043(10) -0.0007(9) -0.0011(9)
C6 0.0219(11) 0.0215(11) 0.0318(12) -0.0008(9) 0.0071(9) -0.0009(9)
C3 0.0175(10) 0.0300(11) 0.0278(11) -0.0128(10) -0.0029(8) -0.0017(10)
C2 0.0247(11) 0.0382(14) 0.0201(10) -0.0094(10) -0.0056(8) 0.0058(10)
C4 0.0353(13) 0.0356(14) 0.0162(10) 0.0079(9) 0.0036(9) 0.0051(11)
C14 0.0229(11) 0.0256(11) 0.0251(10) -0.0019(10) -0.0030(8) 0.0069(9)
C15 0.0189(10) 0.0168(10) 0.0183(10) 0.0004(8) -0.0018(7) -0.0029(8)
C16 0.0220(10) 0.0290(12) 0.0162(10) -0.0011(9) -0.0031(8) 0.0007(9)
C17 0.0301(12) 0.0276(12) 0.0257(11) -0.0091(9) -0.0014(9) -0.0037(10)
C18 0.0292(11) 0.0170(10) 0.0328(12) -0.0031(10) 0.0060(9) -0.0020(10)
B1 0.0162(10) 0.0175(11) 0.0149(10) 0.0006(8) 0.0045(8) -0.0004(8)

loop_
_atom_type_symbol
_atom_type_description
_atom_type_scat_dispersion_real
_atom_type_scat_dispersion_imag
_atom_type_scat_source
C C 0.0033 0.0016 'International Tables Vol C Tables 4.2.6.8 and 6.1.1.4'
H H 0.0000 0.0000 'International Tables Vol C Tables 4.2.6.8 and 6.1.1.4'
N N 0.0061 0.0033 'International Tables Vol C Tables 4.2.6.8 and 6.1.1.4'
B B 0.0013 0.0007 'International Tables Vol C Tables 4.2.6.8 and 6.1.1.4'

loop_
_geom_angle_atom_site_label_1
_geom_angle_atom_site_label_2
_geom_angle_atom_site_label_3
_geom_angle
C1 N2 C3 111.39(17)
C1 N2 C5 126.48(16)
C3 N2 C5 122.12(17)
C1 N1 C2 111.30(18)
C1 N1 C4 127.14(18)
C2 N1 C4 121.51(17)
C9 C8 C7 120.3(2)
C9 C8 H8A 119.9
C7 C8 H8A 119.9
C8 C9 C10 120.4(2)
C8 C9 H9A 119.8
C10 C9 H9A 119.8
C5 C10 C9 119.0(2)
C5 C10 H10A 120.5
C9 C10 H10A 120.5
C10 C5 C6 121.14(19)
C10 C5 N2 119.98(19)
C6 C5 N2 118.86(18)
N1 C1 N2 103.66(17)
N1 C1 B1 132.54(18)
N2 C1 B1 123.37(16)
C18 C11 C12 110.73(17)
C18 C11 B1 106.34(16)
C12 C11 B1 112.68(17)
C18 C11 H11A 109.0
C12 C11 H11A 109.0
B1 C11 H11A 109.0
C13 C12 C11 114.20(18)
C13 C12 H12A 108.7
C11 C12 H12A 108.7
C13 C12 H12B 108.7
C11 C12 H12B 108.7
H12A C12 H12B 107.6
C12 C13 C14 115.1(2)
C12 C13 H13A 108.5
C14 C13 H13A 108.5
C12 C13 H13B 108.5
C14 C13 H13B 108.5
H13A C13 H13B 107.5
C8 C7 C6 119.8(2)
C8 C7 H7A 120.1
C6 C7 H7A 120.1
C5 C6 C7 119.4(2)
C5 C6 H6A 120.3
C7 C6 H6A 120.3
C2 C3 N2 106.15(19)
C2 C3 H3A 126.9
N2 C3 H3A 126.9
C3 C2 N1 107.49(18)
C3 C2 H2A 126.3
N1 C2 H2A 126.3
N1 C4 H4A 109.5
N1 C4 H4B 109.5
H4A C4 H4B 109.5
N1 C4 H4C 109.5
H4A C4 H4C 109.5
H4B C4 H4C 109.5
C13 C14 C15 114.44(17)
C13 C14 H14A 108.7
C15 C14 H14A 108.7
C13 C14 H14B 108.7
C15 C14 H14B 108.7
H14A C14 H14B 107.6
C16 C15 C14 111.45(16)
C16 C15 B1 107.10(16)
C14 C15 B1 111.74(15)
C16 C15 H15A 108.8
C14 C15 H15A 108.8
B1 C15 H15A 108.8
C17 C16 C15 113.78(17)
C17 C16 H16A 108.8
C15 C16 H16A 108.8
C17 C16 H16B 108.8
C15 C16 H16B 108.8
H16A C16 H16B 107.7
C16 C17 C18 113.65(18)
C16 C17 H17A 108.8
C18 C17 H17A 108.8
C16 C17 H17B 108.8
C18 C17 H17B 108.8
H17A C17 H17B 107.7
C17 C18 C11 113.42(18)
C17 C18 H18A 108.9
C11 C18 H18A 108.9
C17 C18 H18B 108.9
C11 C18 H18B 108.9
H18A C18 H18B 107.7
C1 B1 C11 119.08(16)
C1 B1 C15 113.99(16)
C11 B1 C15 104.93(16)
C1 B1 H1 106.0
C11 B1 H1 106.0
C15 B1 H1 106.0

loop_
_geom_bond_atom_site_label_1
_geom_bond_atom_site_label_2
_geom_bond_distance
N2 C1 1.368(3)
N2 C3 1.390(3)
N2 C5 1.440(2)
N1 C1 1.354(2)
N1 C2 1.384(3)
N1 C4 1.468(3)
C8 C9 1.384(3)
C8 C7 1.388(3)
C8 H8A 0.9500
C9 C10 1.389(3)
C9 H9A 0.9500
C10 C5 1.386(3)
C10 H10A 0.9500
C5 C6 1.387(3)
C1 B1 1.635(3)
C11 C18 1.544(3)
C11 C12 1.553(3)
C11 B1 1.642(3)
C11 H11A 1.0000
C12 C13 1.509(3)
C12 H12A 0.9900
C12 H12B 0.9900
C13 C14 1.530(3)
C13 H13A 0.9900
C13 H13B 0.9900
C7 C6 1.389(3)
C7 H7A 0.9500
C6 H6A 0.9500
C3 C2 1.337(3)
C3 H3A 0.9500
C2 H2A 0.9500
C4 H4A 0.9800
C4 H4B 0.9800
C4 H4C 0.9800
C14 C15 1.556(3)
C14 H14A 0.9900
C14 H14B 0.9900
C15 C16 1.545(3)
C15 B1 1.643(3)
C15 H15A 1.0000
C16 C17 1.531(3)
C16 H16A 0.9900
C16 H16B 0.9900
C17 C18 1.533(3)
C17 H17A 0.9900
C17 H17B 0.9900
C18 H18A 0.9900
C18 H18B 0.9900
B1 H1 1.0000

loop_
_geom_torsion_atom_site_label_1
_geom_torsion_atom_site_label_2
_geom_torsion_atom_site_label_3
_geom_torsion_atom_site_label_4
_geom_torsion
C7 C8 C9 C10 0.5(3)
C8 C9 C10 C5 0.0(3)
C9 C10 C5 C6 -1.0(3)
C9 C10 C5 N2 -179.31(18)
C1 N2 C5 C10 -73.0(3)
C3 N2 C5 C10 105.9(2)
C1 N2 C5 C6 108.7(2)
C3 N2 C5 C6 -72.5(3)
C2 N1 C1 N2 -0.8(2)
C4 N1 C1 N2 176.78(18)
C2 N1 C1 B1 171.64(19)
C4 N1 C1 B1 -10.8(3)
C3 N2 C1 N1 0.7(2)
C5 N2 C1 N1 179.71(18)
C3 N2 C1 B1 -172.58(18)
C5 N2 C1 B1 6.4(3)
C18 C11 C12 C13 -113.6(2)
B1 C11 C12 C13 5.4(3)
C11 C12 C13 C14 47.8(3)
C9 C8 C7 C6 -0.2(3)
C10 C5 C6 C7 1.3(3)
N2 C5 C6 C7 179.67(18)
C8 C7 C6 C5 -0.7(3)
C1 N2 C3 C2 -0.4(2)
C5 N2 C3 C2 -179.45(18)
N2 C3 C2 N1 -0.1(2)
C1 N1 C2 C3 0.6(2)
C4 N1 C2 C3 -177.17(18)
C12 C13 C14 C15 -45.6(3)
C13 C14 C15 C16 110.2(2)
C13 C14 C15 B1 -9.6(3)
C14 C15 C16 C17 -65.1(2)
B1 C15 C16 C17 57.4(2)
C15 C16 C17 C18 -49.4(2)
C16 C17 C18 C11 50.7(3)
C12 C11 C18 C17 63.1(2)
B1 C11 C18 C17 -59.6(2)
N1 C1 B1 C11 6.8(3)
N2 C1 B1 C11 177.98(17)
N1 C1 B1 C15 131.6(2)
N2 C1 B1 C15 -57.3(2)
C18 C11 B1 C1 -164.92(17)
C12 C11 B1 C1 73.6(2)
C18 C11 B1 C15 66.05(19)
C12 C11 B1 C15 -55.4(2)
C16 C15 B1 C1 162.90(15)
C14 C15 B1 C1 -74.8(2)
C16 C15 B1 C11 -65.09(19)
C14 C15 B1 C11 57.2(2)
